data_4132679
loop_
_publ_author_name
'Weinstein, Cory M.'
'Junor, Glen P.'
'Tolentino, Daniel R.'
'Jazzar, Rodolphe'
'Melaimi, Mohand'
'Bertrand, Guy'

_publ_section_title
;
 Highly Ambiphilic Room Temperature Stable Six-Membered Cyclic
 (Alkyl)(amino)carbenes.
;
_journal_issue 29
_journal_name_full 'Journal of the American Chemical Society'
_journal_page_first 9255
_journal_page_last 9260
_journal_paper_doi 10.1021/jacs.8b05518
_journal_volume 140
_journal_year 2018
_chemical_formula_moiety 'C28 H41 N'
_chemical_formula_sum 'C28 H41 N'
_chemical_formula_weight 391.62
_space_group_crystal_system monoclinic
_space_group_IT_number 14
_space_group_name_Hall '-P 2ybc'
_space_group_name_H-M_alt 'P 1 21/c 1'
_atom_sites_solution_hydrogens geom
_atom_sites_solution_primary iterative
_audit_creation_date 2017-09-18
_audit_creation_method
;
Olex2 1.2-beta
(compiled 2017.08.10 svn.r3458 for OlexSys, GUI svn.r5381)
;
_cell_angle_alpha 90
_cell_angle_beta 90.314(7)
_cell_angle_gamma 90
_cell_formula_units_Z 4
_cell_length_a 7.4475(10)
_cell_length_b 11.6494(15)
_cell_length_c 26.153(3)
_cell_measurement_reflns_used 9960
_cell_measurement_temperature 100(2)
_cell_measurement_theta_max 28.27
_cell_measurement_theta_min 2.34
_cell_volume 2269.0(5)
_computing_cell_refinement 'SAINT v8.37A (Bruker, 2015)'
_computing_data_reduction 'SAINT v8.37A (Bruker, 2015)'
_computing_molecular_graphics 'Olex2 (Dolomanov et al., 2009)'
_computing_publication_material 'Olex2 (Dolomanov et al., 2009)'
_computing_structure_refinement 'XL (Sheldrick, 2008)'
_computing_structure_solution 'olex2.solve (Bourhis et al., 2015)'
_diffrn_ambient_temperature 100.0
_diffrn_measured_fraction_theta_full 0.999
_diffrn_measured_fraction_theta_max 0.991
_diffrn_measurement_device_type 'Bruker APEX-II CCD'
_diffrn_measurement_method '\f and \w scans'
_diffrn_radiation_type MoK\a
_diffrn_radiation_wavelength 0.71073
_diffrn_reflns_av_R_equivalents 0.0248
_diffrn_reflns_av_unetI/netI 0.0209
_diffrn_reflns_Laue_measured_fraction_full 0.999
_diffrn_reflns_Laue_measured_fraction_max 0.991
_diffrn_reflns_limit_h_max 8
_diffrn_reflns_limit_h_min -9
_diffrn_reflns_limit_k_max 14
_diffrn_reflns_limit_k_min -14
_diffrn_reflns_limit_l_max 33
_diffrn_reflns_limit_l_min -33
_diffrn_reflns_number 21949
_diffrn_reflns_point_group_measured_fraction_full 0.999
_diffrn_reflns_point_group_measured_fraction_max 0.991
_diffrn_reflns_theta_full 25.242
_diffrn_reflns_theta_max 27.098
_diffrn_reflns_theta_min 1.557
_diffrn_standards_number 0
_exptl_absorpt_coefficient_mu 0.065
_exptl_absorpt_correction_T_max 0.4920
_exptl_absorpt_correction_T_min 0.4557
_exptl_absorpt_correction_type multi-scan
_exptl_absorpt_process_details
;
SADABS-2016/2 (Bruker,2016/2) was used for absorption correction.
wR2(int) was 0.1003 before and 0.0339 after correction.
The Ratio of minimum to maximum transmission is 0.9262.
The \l/2 correction factor is Not present.
;
_exptl_crystal_colour 'Pale Yellow'
_exptl_crystal_density_diffrn 1.146
_exptl_crystal_description Block
_exptl_crystal_F_000 864
_exptl_crystal_size_max 0.6
_exptl_crystal_size_mid 0.4
_exptl_crystal_size_min 0.2
_refine_diff_density_max 0.343
_refine_diff_density_min -0.193
_refine_diff_density_rms 0.041
_refine_ls_extinction_method none
_refine_ls_goodness_of_fit_ref 1.046
_refine_ls_hydrogen_treatment constr
_refine_ls_matrix_type full
_refine_ls_number_parameters 268
_refine_ls_number_reflns 4967
_refine_ls_number_restraints 0
_refine_ls_restrained_S_all 1.046
_refine_ls_R_factor_all 0.0462
_refine_ls_R_factor_gt 0.0401
_refine_ls_shift/su_max 0.001
_refine_ls_shift/su_mean 0.000
_refine_ls_structure_factor_coef Fsqd
_refine_ls_weighting_details 'w=1/[\s^2^(Fo^2^)+(0.0572P)^2^+0.7928P] where P=(Fo^2^+2Fc^2^)/3'
_refine_ls_weighting_scheme calc
_refine_ls_wR_factor_gt 0.1079
_refine_ls_wR_factor_ref 0.1135
_reflns_Friedel_coverage 0.000
_reflns_number_gt 4354
_reflns_number_total 4967
_reflns_threshold_expression 'I > 2\s(I)'
_cod_data_source_file Carbene.cif
_cod_data_source_block gb_cmw_9_14_17_0m
_cod_database_code 4132679
_shelx_shelxl_version_number 2014/7
_shelx_space_group_comment
;
The symmetry employed for this shelxl refinement is uniquely defined
by the following loop, which should always be used as a source of
symmetry information in preference to the above space-group names.
They are only intended as comments.
;
_olex2_refinement_description
;
1. Fixed Uiso
 At 1.2 times of:
  All C(H) groups, All C(H,H) groups
 At 1.5 times of:
  All C(H,H,H) groups
2.a Ternary CH refined with riding coordinates:
 C23(H23), C26(H26), C7(H7), C3(H3), C11(H11), C5(H5)
2.b Secondary CH2 refined with riding coordinates:
 C9(H9A,H9B), C4(H4A,H4B), C10(H10A,H10B), C8(H8A,H8B), C12(H12A,H12B), C6(H6A,
 H6B), C13(H13A,H13B)
2.c Aromatic/amide H refined with riding coordinates:
 C21(H21), C19(H19), C20(H20)
2.d Idealised Me refined as rotating group:
 C15(H15A,H15B,H15C), C27(H27A,H27B,H27C), C24(H24A,H24B,H24C), C16(H16A,H16B,
 H16C), C25(H25A,H25B,H25C), C28(H28A,H28B,H28C)
;
_olex2_submission_special_instructions 'No special instructions were received'

loop_
_space_group_symop_operation_xyz
'x, y, z'
'-x, y+1/2, -z+1/2'
'-x, -y, -z'
'x, -y-1/2, z-1/2'

loop_
_atom_site_label
_atom_site_type_symbol
_atom_site_fract_x
_atom_site_fract_y
_atom_site_fract_z
_atom_site_U_iso_or_equiv
_atom_site_adp_type
_atom_site_occupancy
_atom_site_site_symmetry_order
_atom_site_calc_flag
_atom_site_refinement_flags_posn
N1 N 0.42036(12) 0.73413(7) 0.62890(3) 0.01151(19) Uani 1 1 d .
C22 C 0.25305(14) 0.84005(9) 0.56198(4) 0.0128(2) Uani 1 1 d .
C17 C 0.31139(14) 0.73447(9) 0.58227(4) 0.0116(2) Uani 1 1 d .
C18 C 0.26290(14) 0.62888(9) 0.56013(4) 0.0130(2) Uani 1 1 d .
C2 C 0.42794(14) 0.71894(8) 0.72160(4) 0.0119(2) Uani 1 1 d .
C21 C 0.15687(14) 0.83786(9) 0.51604(4) 0.0161(2) Uani 1 1 d .
H21 H 0.1177 0.9080 0.5012 0.019 Uiso 1 1 calc R
C23 C 0.29428(14) 0.51464(9) 0.58721(4) 0.0144(2) Uani 1 1 d .
H23 H 0.3904 0.5268 0.6135 0.017 Uiso 1 1 calc R
C1 C 0.32628(14) 0.72533(8) 0.67090(4) 0.0122(2) Uani 1 1 d .
C19 C 0.16735(14) 0.63180(9) 0.51399(4) 0.0155(2) Uani 1 1 d .
H19 H 0.1360 0.5617 0.4976 0.019 Uiso 1 1 calc R
C14 C 0.62482(14) 0.73997(9) 0.62098(4) 0.0136(2) Uani 1 1 d .
C26 C 0.27691(14) 0.95305(9) 0.59057(4) 0.0146(2) Uani 1 1 d .
H26 H 0.3702 0.9410 0.6177 0.018 Uiso 1 1 calc R
C7 C 0.33740(15) 0.62328(9) 0.75447(4) 0.0145(2) Uani 1 1 d .
H7 H 0.3536 0.5476 0.7371 0.017 Uiso 1 1 calc R
C3 C 0.39443(14) 0.83468(9) 0.75045(4) 0.0140(2) Uani 1 1 d .
H3 H 0.4475 0.8991 0.7303 0.017 Uiso 1 1 calc R
C9 C 0.19173(15) 0.85682(9) 0.75766(4) 0.0170(2) Uani 1 1 d .
H9A H 0.1739 0.9313 0.7751 0.020 Uiso 1 1 calc R
H9B H 0.1316 0.8607 0.7238 0.020 Uiso 1 1 calc R
C20 C 0.11739(15) 0.73508(9) 0.49160(4) 0.0171(2) Uani 1 1 d .
H20 H 0.0563 0.7354 0.4596 0.021 Uiso 1 1 calc R
C15 C 0.67411(15) 0.83395(10) 0.58275(4) 0.0196(2) Uani 1 1 d .
H15A H 0.6117 0.8200 0.5503 0.029 Uiso 1 1 calc GR
H15B H 0.8041 0.8333 0.5771 0.029 Uiso 1 1 calc GR
H15C H 0.6381 0.9089 0.5963 0.029 Uiso 1 1 calc GR
C4 C 0.48265(15) 0.83122(9) 0.80374(4) 0.0162(2) Uani 1 1 d .
H4A H 0.6136 0.8192 0.8003 0.019 Uiso 1 1 calc R
H4B H 0.4632 0.9053 0.8214 0.019 Uiso 1 1 calc R
C10 C 0.19985(16) 0.75575(10) 0.84211(4) 0.0200(2) Uani 1 1 d .
H10A H 0.1461 0.6937 0.8629 0.024 Uiso 1 1 calc R
H10B H 0.1817 0.8294 0.8602 0.024 Uiso 1 1 calc R
C27 C 0.33902(17) 1.05246(10) 0.55670(4) 0.0216(3) Uani 1 1 d .
H27A H 0.4542 1.0328 0.5410 0.032 Uiso 1 1 calc GR
H27B H 0.3532 1.1218 0.5776 0.032 Uiso 1 1 calc GR
H27C H 0.2494 1.0664 0.5298 0.032 Uiso 1 1 calc GR
C11 C 0.10828(15) 0.76028(10) 0.78951(4) 0.0186(2) Uani 1 1 d .
H11 H -0.0231 0.7750 0.7938 0.022 Uiso 1 1 calc R
C5 C 0.40118(16) 0.73345(9) 0.83528(4) 0.0167(2) Uani 1 1 d .
H5 H 0.4611 0.7303 0.8696 0.020 Uiso 1 1 calc R
C8 C 0.13586(15) 0.64543(10) 0.76179(4) 0.0177(2) Uani 1 1 d .
H8A H 0.0826 0.5825 0.7821 0.021 Uiso 1 1 calc R
H8B H 0.0748 0.6475 0.7281 0.021 Uiso 1 1 calc R
C12 C 0.62920(14) 0.69258(9) 0.71487(4) 0.0160(2) Uani 1 1 d .
H12A H 0.6935 0.7076 0.7474 0.019 Uiso 1 1 calc R
H12B H 0.6446 0.6104 0.7063 0.019 Uiso 1 1 calc R
C6 C 0.42735(16) 0.61832(9) 0.80756(4) 0.0178(2) Uani 1 1 d .
H6A H 0.3736 0.5556 0.8279 0.021 Uiso 1 1 calc R
H6B H 0.5572 0.6023 0.8038 0.021 Uiso 1 1 calc R
C13 C 0.70977(14) 0.76585(9) 0.67277(4) 0.0163(2) Uani 1 1 d .
H13A H 0.8406 0.7514 0.6711 0.020 Uiso 1 1 calc R
H13B H 0.6919 0.8480 0.6811 0.020 Uiso 1 1 calc R
C24 C 0.35621(17) 0.41777(9) 0.55193(4) 0.0214(3) Uani 1 1 d .
H24A H 0.2627 0.4021 0.5263 0.032 Uiso 1 1 calc GR
H24B H 0.3785 0.3484 0.5722 0.032 Uiso 1 1 calc GR
H24C H 0.4670 0.4408 0.5347 0.032 Uiso 1 1 calc GR
C16 C 0.69466(15) 0.62629(10) 0.59956(4) 0.0184(2) Uani 1 1 d .
H16A H 0.6763 0.5652 0.6248 0.028 Uiso 1 1 calc GR
H16B H 0.8230 0.6334 0.5922 0.028 Uiso 1 1 calc GR
H16C H 0.6293 0.6075 0.5680 0.028 Uiso 1 1 calc GR
C25 C 0.12324(15) 0.47886(10) 0.61529(4) 0.0195(2) Uani 1 1 d .
H25A H 0.0883 0.5396 0.6392 0.029 Uiso 1 1 calc GR
H25B H 0.1457 0.4077 0.6343 0.029 Uiso 1 1 calc GR
H25C H 0.0264 0.4663 0.5904 0.029 Uiso 1 1 calc GR
C28 C 0.10106(15) 0.98535(10) 0.61713(4) 0.0209(2) Uani 1 1 d .
H28A H 0.0093 1.0030 0.5913 0.031 Uiso 1 1 calc GR
H28B H 0.1208 1.0527 0.6389 0.031 Uiso 1 1 calc GR
H28C H 0.0605 0.9209 0.6382 0.031 Uiso 1 1 calc GR

loop_
_atom_site_aniso_label
_atom_site_aniso_U_11
_atom_site_aniso_U_22
_atom_site_aniso_U_33
_atom_site_aniso_U_23
_atom_site_aniso_U_13
_atom_site_aniso_U_12
N1 0.0106(4) 0.0121(4) 0.0118(4) 0.0004(3) -0.0019(3) -0.0001(3)
C22 0.0115(5) 0.0142(5) 0.0126(5) 0.0006(4) 0.0010(4) -0.0006(4)
C17 0.0097(5) 0.0156(5) 0.0095(5) 0.0006(4) 0.0003(4) -0.0003(4)
C18 0.0117(5) 0.0145(5) 0.0127(5) 0.0014(4) 0.0012(4) -0.0004(4)
C2 0.0126(5) 0.0125(5) 0.0108(5) 0.0000(4) -0.0011(4) 0.0001(4)
C21 0.0175(5) 0.0156(5) 0.0154(5) 0.0028(4) -0.0017(4) 0.0013(4)
C23 0.0151(5) 0.0130(5) 0.0151(5) 0.0015(4) -0.0020(4) -0.0002(4)
C1 0.0134(5) 0.0105(5) 0.0127(5) 0.0002(4) -0.0007(4) 0.0002(4)
C19 0.0169(5) 0.0154(5) 0.0144(5) -0.0019(4) -0.0015(4) -0.0014(4)
C14 0.0101(5) 0.0166(5) 0.0140(5) 0.0011(4) 0.0000(4) -0.0008(4)
C26 0.0157(5) 0.0133(5) 0.0148(5) 0.0003(4) -0.0022(4) -0.0001(4)
C7 0.0208(5) 0.0103(5) 0.0123(5) -0.0004(4) -0.0009(4) -0.0008(4)
C3 0.0176(5) 0.0110(5) 0.0133(5) 0.0006(4) -0.0016(4) -0.0007(4)
C9 0.0187(5) 0.0159(5) 0.0163(5) -0.0025(4) -0.0021(4) 0.0045(4)
C20 0.0180(5) 0.0209(5) 0.0124(5) 0.0007(4) -0.0039(4) -0.0006(4)
C15 0.0134(5) 0.0255(6) 0.0200(5) 0.0062(4) 0.0019(4) -0.0023(4)
C4 0.0189(5) 0.0140(5) 0.0156(5) -0.0029(4) -0.0034(4) -0.0013(4)
C10 0.0245(6) 0.0222(5) 0.0132(5) -0.0034(4) 0.0030(4) -0.0020(4)
C27 0.0270(6) 0.0160(5) 0.0218(6) 0.0017(4) -0.0027(5) -0.0037(4)
C11 0.0150(5) 0.0240(6) 0.0168(5) -0.0038(4) 0.0020(4) -0.0003(4)
C5 0.0234(6) 0.0160(5) 0.0107(5) -0.0009(4) -0.0029(4) 0.0004(4)
C8 0.0197(6) 0.0197(5) 0.0137(5) -0.0013(4) 0.0017(4) -0.0065(4)
C12 0.0142(5) 0.0207(5) 0.0130(5) 0.0011(4) -0.0028(4) 0.0027(4)
C6 0.0269(6) 0.0132(5) 0.0133(5) 0.0013(4) -0.0024(4) 0.0012(4)
C13 0.0115(5) 0.0210(5) 0.0163(5) -0.0013(4) -0.0016(4) -0.0009(4)
C24 0.0268(6) 0.0151(5) 0.0224(6) 0.0001(4) 0.0000(5) 0.0031(5)
C16 0.0130(5) 0.0223(5) 0.0200(5) -0.0034(4) 0.0014(4) 0.0018(4)
C25 0.0181(5) 0.0198(5) 0.0207(6) 0.0056(4) -0.0004(4) -0.0021(4)
C28 0.0207(6) 0.0200(5) 0.0219(6) -0.0035(4) 0.0007(4) 0.0025(4)

loop_
_atom_type_symbol
_atom_type_description
_atom_type_scat_dispersion_real
_atom_type_scat_dispersion_imag
_atom_type_scat_source
C C 0.0033 0.0016 'International Tables Vol C Tables 4.2.6.8 and 6.1.1.4'
H H 0.0000 0.0000 'International Tables Vol C Tables 4.2.6.8 and 6.1.1.4'
N N 0.0061 0.0033 'International Tables Vol C Tables 4.2.6.8 and 6.1.1.4'

loop_
_geom_angle_atom_site_label_1
_geom_angle_atom_site_label_2
_geom_angle_atom_site_label_3
_geom_angle
C17 N1 C14 115.65(8)
C1 N1 C17 113.75(9)
C1 N1 C14 130.56(9)
C17 C22 C26 122.35(9)
C21 C22 C17 117.68(9)
C21 C22 C26 119.74(9)
C22 C17 N1 119.07(9)
C18 C17 N1 118.79(8)
C18 C17 C22 122.10(9)
C17 C18 C23 122.28(9)
C19 C18 C17 117.55(9)
C19 C18 C23 119.87(9)
C1 C2 C7 107.43(8)
C1 C2 C3 107.29(8)
C1 C2 C12 112.88(8)
C7 C2 C3 106.18(8)
C12 C2 C7 110.11(8)
C12 C2 C3 112.60(8)
C20 C21 C22 121.24(9)
C18 C23 C24 114.18(9)
C18 C23 C25 109.54(9)
C24 C23 C25 110.04(9)
N1 C1 C2 117.88(9)
C20 C19 C18 121.28(10)
C15 C14 N1 111.15(8)
C15 C14 C16 107.28(9)
C13 C14 N1 107.20(8)
C13 C14 C15 109.88(9)
C13 C14 C16 110.90(8)
C16 C14 N1 110.46(8)
C22 C26 C27 113.85(9)
C22 C26 C28 109.68(9)
C27 C26 C28 109.76(9)
C8 C7 C2 111.94(8)
C8 C7 C6 108.34(9)
C6 C7 C2 109.63(8)
C9 C3 C2 111.18(8)
C4 C3 C2 110.22(8)
C4 C3 C9 107.86(9)
C11 C9 C3 110.07(9)
C19 C20 C21 119.86(10)
C5 C4 C3 109.78(8)
C11 C10 C5 109.38(9)
C9 C11 C8 109.08(9)
C10 C11 C9 109.46(9)
C10 C11 C8 109.48(9)
C4 C5 C6 110.05(9)
C10 C5 C4 109.08(9)
C10 C5 C6 109.23(9)
C7 C8 C11 109.78(9)
C13 C12 C2 111.06(8)
C5 C6 C7 109.69(8)
C12 C13 C14 111.70(9)

loop_
_geom_bond_atom_site_label_1
_geom_bond_atom_site_label_2
_geom_bond_distance
N1 C17 1.4611(12)
N1 C1 1.3101(14)
N1 C14 1.5393(13)
C22 C17 1.4072(14)
C22 C21 1.3957(14)
C22 C26 1.5239(14)
C17 C18 1.4058(14)
C18 C23 1.5248(14)
C18 C19 1.3981(14)
C2 C1 1.5252(13)
C2 C7 1.5625(14)
C2 C3 1.5657(14)
C2 C12 1.5410(14)
C21 C20 1.3880(15)
C23 C24 1.5303(15)
C23 C25 1.5318(15)
C19 C20 1.3879(15)
C14 C15 1.5287(15)
C14 C13 1.5221(14)
C14 C16 1.5301(15)
C26 C27 1.5310(15)
C26 C28 1.5326(15)
C7 C8 1.5360(15)
C7 C6 1.5395(14)
C3 C9 1.5441(15)
C3 C4 1.5382(14)
C9 C11 1.5331(16)
C4 C5 1.5333(15)
C10 C11 1.5330(15)
C10 C5 1.5332(17)
C11 C8 1.5361(15)
C5 C6 1.5374(14)
C12 C13 1.5191(15)
